data_7010435
loop_
_publ_author_name
'Huang, Yi-Lun'
'Huang, Bor-Hunn'
'Ko, Bao-Tsan'
'Lin, Chu-Chieh'

_publ_section_title
;
 Reactions of amides with organoaluminium: a useful synthetic route to
 aluminium diketiminates&#x200A;&#x2020;
;
_journal_issue 8
_journal_name_full 'Journal of the Chemical Society, Dalton Transactions'
_journal_page_first 1359
_journal_paper_doi 10.1039/b009070k
_journal_year 2001
_chemical_formula_sum 'C13 H20 Al N O'
_chemical_formula_weight 233.28
_chemical_name_systematic
; 
? 
;
_space_group_IT_number 15
_symmetry_cell_setting monoclinic
_symmetry_space_group_name_Hall '-C 2yc'
_symmetry_space_group_name_H-M 'C 1 2/c 1'
_atom_sites_solution_hydrogens geom
_atom_sites_solution_primary direct
_atom_sites_solution_secondary difmap
_audit_creation_method SHELXL-97
_cell_angle_alpha 90.00
_cell_angle_beta 112.375(2)
_cell_angle_gamma 90.00
_cell_formula_units_Z 8
_cell_length_a 22.798(3)
_cell_length_b 11.0091(16)
_cell_length_c 12.5820(18)
_cell_measurement_temperature 293(2)
_cell_volume 2920.1(7)
_computing_cell_refinement 'Bruker SMART'
_computing_data_collection 'Bruker SMART'
_computing_data_reduction 'Bruker SHELXTL'
_computing_molecular_graphics 'Bruker SHELXTL'
_computing_publication_material 'Bruker SHELXTL'
_computing_structure_refinement 'SHELXL-97 (Sheldrick, 1997)'
_computing_structure_solution 'SHELXS-97 (Sheldrick, 1990)'
_diffrn_ambient_temperature 293(2)
_diffrn_measured_fraction_theta_full 0.995
_diffrn_measured_fraction_theta_max 0.995
_diffrn_measurement_device_type 'CCD area detector'
_diffrn_measurement_method 'phi and omega scans'
_diffrn_radiation_monochromator graphite
_diffrn_radiation_source 'fine-focus sealed tube'
_diffrn_radiation_type MoK\a
_diffrn_radiation_wavelength 0.71073
_diffrn_reflns_av_R_equivalents 0.0244
_diffrn_reflns_av_sigmaI/netI 0.0208
_diffrn_reflns_limit_h_max 28
_diffrn_reflns_limit_h_min -28
_diffrn_reflns_limit_k_max 11
_diffrn_reflns_limit_k_min -13
_diffrn_reflns_limit_l_max 15
_diffrn_reflns_limit_l_min -15
_diffrn_reflns_number 8063
_diffrn_reflns_theta_full 26.04
_diffrn_reflns_theta_max 26.04
_diffrn_reflns_theta_min 1.93
_exptl_absorpt_coefficient_mu 0.121
_exptl_absorpt_correction_type SADABS
_exptl_crystal_colour colorless
_exptl_crystal_density_diffrn 1.061
_exptl_crystal_density_method 'not measured'
_exptl_crystal_description parallelapiped
_exptl_crystal_F_000 1008
_exptl_crystal_size_max 0.32
_exptl_crystal_size_mid 0.38
_exptl_crystal_size_min 0.60
_refine_diff_density_max 0.373
_refine_diff_density_min -0.239
_refine_diff_density_rms 0.049
_refine_ls_extinction_method none
_refine_ls_goodness_of_fit_ref 1.419
_refine_ls_hydrogen_treatment mixed
_refine_ls_matrix_type full
_refine_ls_number_parameters 145
_refine_ls_number_reflns 2875
_refine_ls_number_restraints 0
_refine_ls_restrained_S_all 1.419
_refine_ls_R_factor_all 0.0750
_refine_ls_R_factor_gt 0.0582
_refine_ls_shift/su_max 0.087
_refine_ls_shift/su_mean 0.013
_refine_ls_structure_factor_coef Fsqd
_refine_ls_weighting_details 'calc w=1/[\s^2^(Fo^2^)+(0.1000P)^2^+0.0000P] where P=(Fo^2^+2Fc^2^)/3'
_refine_ls_weighting_scheme calc
_refine_ls_wR_factor_gt 0.1904
_refine_ls_wR_factor_ref 0.2045
_reflns_number_gt 2109
_reflns_number_total 2875
_reflns_threshold_expression >2sigma(I)
_cod_data_source_file b009070k.txt
_cod_data_source_block 1
_cod_depositor_comments
;
The following automatic conversions were performed:
'_symmetry_cell_setting' value 'Monoclinic' changed to 'monoclinic'
according to '/home/saulius/struct/CIF-dictionaries/cif_core.dic'
dictionary named 'cif_core.dic' version 2.4.1 from 2010-06-29.

Automatic conversion script
Id: cif_fix_enum 1527 2010-12-29 10:47:43Z saulius 
;
_cod_original_sg_symbol_H-M C2/c
_cod_database_code 7010435

loop_
_symmetry_equiv_pos_as_xyz
'x, y, z'
'-x, y, -z+1/2'
'x+1/2, y+1/2, z'
'-x+1/2, y+1/2, -z+1/2'
'-x, -y, -z'
'x, -y, z-1/2'
'-x+1/2, -y+1/2, -z'
'x+1/2, -y+1/2, z-1/2'

loop_
_atom_site_label
_atom_site_type_symbol
_atom_site_fract_x
_atom_site_fract_y
_atom_site_fract_z
_atom_site_U_iso_or_equiv
_atom_site_adp_type
_atom_site_occupancy
_atom_site_symmetry_multiplicity
_atom_site_calc_flag
_atom_site_refinement_flags
_atom_site_disorder_assembly
_atom_site_disorder_group
Al Al 0.06120(3) 0.41807(6) 0.04589(6) 0.0541(3) Uani 1 1 d . . .
O O 0.03373(8) 0.58331(13) 0.02356(16) 0.0657(5) Uani 1 1 d . . .
N N 0.13408(10) 0.55549(17) 0.09964(19) 0.0610(5) Uani 1 1 d . . .
C1 C 0.09079(11) 0.6364(2) 0.06635(19) 0.0535(6) Uani 1 1 d . . .
C2 C 0.09191(11) 0.77050(19) 0.06760(19) 0.0534(6) Uani 1 1 d . . .
C3 C 0.09947(16) 0.8347(2) -0.0200(2) 0.0787(8) Uani 1 1 d . . .
H3A H 0.1052 0.7937 -0.0799 0.094 Uiso 1 1 calc R . .
C4 C 0.09855(19) 0.9595(3) -0.0191(3) 0.0958(11) Uani 1 1 d . . .
H4A H 0.1045 1.0023 -0.0780 0.115 Uiso 1 1 calc R . .
C5 C 0.08916(15) 1.0211(2) 0.0658(3) 0.0844(9) Uani 1 1 d . . .
H5A H 0.0886 1.1055 0.0652 0.101 Uiso 1 1 calc R . .
C6 C 0.08061(16) 0.9597(3) 0.1515(3) 0.0839(9) Uani 1 1 d . . .
H6A H 0.0736 1.0019 0.2096 0.101 Uiso 1 1 calc R . .
C7 C 0.08223(14) 0.8344(2) 0.1533(2) 0.0717(7) Uani 1 1 d . . .
H7A H 0.0767 0.7927 0.2131 0.086 Uiso 1 1 calc R . .
C8 C 0.20334(13) 0.5717(2) 0.1567(3) 0.0791(8) Uani 1 1 d . . .
C9 C 0.2304(2) 0.6607(5) 0.1019(5) 0.183(3) Uani 1 1 d . . .
H9A H 0.2129 0.7394 0.1046 0.275 Uiso 1 1 calc R . .
H9B H 0.2204 0.6379 0.0233 0.275 Uiso 1 1 calc R . .
H9C H 0.2756 0.6632 0.1418 0.275 Uiso 1 1 calc R . .
C10 C 0.2181(2) 0.6123(7) 0.2771(4) 0.186(3) Uani 1 1 d . . .
H10A H 0.1998 0.6909 0.2765 0.278 Uiso 1 1 calc R . .
H10B H 0.2632 0.6168 0.3174 0.278 Uiso 1 1 calc R . .
H10C H 0.2008 0.5553 0.3151 0.278 Uiso 1 1 calc R . .
C11 C 0.2313(2) 0.4492(5) 0.1597(7) 0.215(4) Uani 1 1 d . . .
H11A H 0.2235 0.4230 0.0827 0.323 Uiso 1 1 calc R . .
H11B H 0.2124 0.3927 0.1953 0.323 Uiso 1 1 calc R . .
H11C H 0.2762 0.4526 0.2031 0.323 Uiso 1 1 calc R . .
C12 C 0.07886(16) 0.3398(3) -0.0782(3) 0.0810(8) Uani 1 1 d . . .
H12A H 0.0667 0.2559 -0.0831 0.121 Uiso 1 1 calc R . .
H12B H 0.1234 0.3456 -0.0629 0.121 Uiso 1 1 calc R . .
H12C H 0.0552 0.3796 -0.1497 0.121 Uiso 1 1 calc R . .
C13 C 0.07491(14) 0.3397(2) 0.1922(2) 0.0748(8) Uani 1 1 d . . .
H13A H 0.0627 0.2559 0.1792 0.112 Uiso 1 1 calc R . .
H13B H 0.0498 0.3795 0.2282 0.112 Uiso 1 1 calc R . .
H13C H 0.1190 0.3450 0.2413 0.112 Uiso 1 1 calc R . .

loop_
_atom_site_aniso_label
_atom_site_aniso_U_11
_atom_site_aniso_U_22
_atom_site_aniso_U_33
_atom_site_aniso_U_23
_atom_site_aniso_U_13
_atom_site_aniso_U_12
Al 0.0556(5) 0.0359(4) 0.0688(5) 0.0029(3) 0.0215(4) 0.0011(3)
O 0.0498(9) 0.0363(9) 0.1003(13) -0.0017(7) 0.0165(9) -0.0070(6)
N 0.0514(11) 0.0444(11) 0.0828(14) 0.0019(9) 0.0204(10) -0.0035(8)
C1 0.0514(13) 0.0425(12) 0.0635(13) -0.0001(9) 0.0185(10) -0.0073(10)
C2 0.0534(13) 0.0406(12) 0.0616(13) -0.0006(9) 0.0166(10) -0.0082(9)
C3 0.117(2) 0.0554(15) 0.0741(17) 0.0006(12) 0.0478(17) -0.0109(15)
C4 0.149(3) 0.0523(16) 0.088(2) 0.0146(15) 0.048(2) -0.0147(18)
C5 0.105(2) 0.0395(14) 0.092(2) 0.0007(13) 0.0191(17) -0.0046(14)
C6 0.112(3) 0.0544(16) 0.0808(18) -0.0144(14) 0.0321(17) 0.0022(15)
C7 0.095(2) 0.0558(15) 0.0671(15) 0.0007(11) 0.0346(15) -0.0058(13)
C8 0.0502(15) 0.0641(17) 0.112(2) 0.0051(14) 0.0191(15) -0.0074(12)
C9 0.068(2) 0.229(6) 0.243(6) 0.084(5) 0.048(3) -0.023(3)
C10 0.068(3) 0.319(9) 0.130(4) -0.039(4) -0.007(3) -0.005(3)
C11 0.058(2) 0.106(3) 0.412(10) -0.016(5) 0.011(4) 0.015(2)
C12 0.099(2) 0.0650(17) 0.0888(19) -0.0066(14) 0.0466(17) -0.0051(15)
C13 0.0846(19) 0.0606(16) 0.0809(18) 0.0068(12) 0.0333(15) -0.0002(13)

loop_
_atom_type_symbol
_atom_type_description
_atom_type_scat_dispersion_real
_atom_type_scat_dispersion_imag
_atom_type_scat_source
C C 0.0033 0.0016 'International Tables Vol C Tables 4.2.6.8 and 6.1.1.4'
H H 0.0000 0.0000 'International Tables Vol C Tables 4.2.6.8 and 6.1.1.4'
N N 0.0061 0.0033 'International Tables Vol C Tables 4.2.6.8 and 6.1.1.4'
O O 0.0106 0.0060 'International Tables Vol C Tables 4.2.6.8 and 6.1.1.4'
Al Al 0.0645 0.0514 'International Tables Vol C Tables 4.2.6.8 and 6.1.1.4'

loop_
_geom_angle_atom_site_label_1
_geom_angle_atom_site_label_2
_geom_angle_atom_site_label_3
_geom_angle
_geom_angle_site_symmetry_1
_geom_angle_site_symmetry_3
_geom_angle_publ_flag
O Al C13 119.13(11) . . ?
O Al C12 117.26(12) . . ?
C13 Al C12 123.51(13) . . ?
O Al O 72.75(7) . 5_565 ?
C13 Al O 99.62(11) . 5_565 ?
C12 Al O 99.50(11) . 5_565 ?
O Al N 63.14(7) . . ?
C13 Al N 100.79(11) . . ?
C12 Al N 101.03(11) . . ?
O Al N 135.89(7) 5_565 . ?
O Al C1 32.23(8) . . ?
C13 Al C1 113.04(10) . . ?
C12 Al C1 112.27(11) . . ?
O Al C1 104.98(7) 5_565 . ?
N Al C1 30.91(7) . . ?
C1 O Al 98.22(14) . . ?
C1 O Al 154.52(15) . 5_565 ?
Al O Al 107.25(7) . 5_565 ?
C1 N C8 128.8(2) . . ?
C1 N Al 88.83(14) . . ?
C8 N Al 142.29(16) . . ?
N C1 O 109.81(19) . . ?
N C1 C2 133.4(2) . . ?
O C1 C2 116.8(2) . . ?
N C1 Al 60.26(12) . . ?
O C1 Al 49.55(10) . . ?
C2 C1 Al 166.36(17) . . ?
C7 C2 C3 118.2(2) . . ?
C7 C2 C1 120.9(2) . . ?
C3 C2 C1 120.9(2) . . ?
C4 C3 C2 120.1(2) . . ?
C5 C4 C3 121.0(3) . . ?
C6 C5 C4 119.8(3) . . ?
C5 C6 C7 120.2(3) . . ?
C2 C7 C6 120.7(2) . . ?
C9 C8 N 114.6(3) . . ?
C9 C8 C10 107.8(4) . . ?
N C8 C10 108.4(3) . . ?
C9 C8 C11 111.5(4) . . ?
N C8 C11 105.8(3) . . ?
C10 C8 C11 108.5(4) . . ?

loop_
_geom_bond_atom_site_label_1
_geom_bond_atom_site_label_2
_geom_bond_distance
_geom_bond_site_symmetry_2
_geom_bond_publ_flag
Al O 1.9096(17) . ?
Al C13 1.947(3) . ?
Al C12 1.955(3) . ?
Al O 2.0019(18) 5_565 ?
Al N 2.157(2) . ?
Al C1 2.484(2) . ?
O C1 1.338(3) . ?
O Al 2.0019(18) 5_565 ?
N C1 1.276(3) . ?
N C8 1.475(3) . ?
C1 C2 1.476(3) . ?
C2 C7 1.374(3) . ?
C2 C3 1.375(3) . ?
C3 C4 1.374(4) . ?
C4 C5 1.349(4) . ?
C5 C6 1.348(4) . ?
C6 C7 1.380(4) . ?
C8 C9 1.463(5) . ?
C8 C10 1.490(6) . ?
C8 C11 1.486(6) . ?
